data_2230406
loop_
_publ_author_name
'Seo, Pil Ja'
'Choi, Hong Dae'
'Son, Byeng Wha'
'Lee, Uk'

_publ_section_title
;
 5-Cyclohexyl-2-methyl-3-phenylsulfonyl-1-benzofuran
;
_journal_coeditor_code LD2013
_journal_issue 6
_journal_name_full 'Acta Crystallographica Section E'
_journal_page_first o1496
_journal_paper_doi 10.1107/S1600536811018903
_journal_volume 67
_journal_year 2011
_chemical_formula_iupac 'C21 H22 O3 S'
_chemical_formula_moiety 'C21 H22 O3 S'
_chemical_formula_sum 'C21 H22 O3 S'
_chemical_formula_weight 354.45
_chemical_name_systematic
;
5-Cyclohexyl-2-methyl-3-phenylsulfonyl-1-benzofuran
;
_space_group_IT_number 2
_symmetry_cell_setting triclinic
_symmetry_space_group_name_Hall '-P 1'
_symmetry_space_group_name_H-M 'P -1'
_atom_sites_solution_hydrogens difmap
_atom_sites_solution_primary direct
_atom_sites_solution_secondary difmap
_cell_angle_alpha 90.689(2)
_cell_angle_beta 109.4700(10)
_cell_angle_gamma 95.634(2)
_cell_formula_units_Z 2
_cell_length_a 9.0424(2)
_cell_length_b 10.1585(3)
_cell_length_c 10.3451(3)
_cell_measurement_reflns_used 6655
_cell_measurement_temperature 173(2)
_cell_measurement_theta_max 27.12
_cell_measurement_theta_min 2.40
_cell_volume 890.59(4)
_computing_cell_refinement '<i>SAINT</i> (Bruker, 2009)'
_computing_data_collection '<i>APEX2</i> (Bruker, 2009)'
_computing_data_reduction '<i>SAINT</i> (Bruker, 2009)'
_computing_molecular_graphics '<i>ORTEP-3</i> (Farrugia, 1997) and <i>DIAMOND</i> (Brandenburg, 1998)'
_computing_publication_material '<i>SHELXL97</i> (Sheldrick, 2008)'
_computing_structure_refinement '<i>SHELXL97</i> (Sheldrick, 2008)'
_computing_structure_solution '<i>SHELXS97</i> (Sheldrick, 2008)'
_diffrn_ambient_temperature 173(2)
_diffrn_detector_area_resol_mean 10.0
_diffrn_measured_fraction_theta_full 0.999
_diffrn_measured_fraction_theta_max 0.999
_diffrn_measurement_device_type 'Bruker SMART APEXII CCD'
_diffrn_measurement_method '\f and \w'
_diffrn_radiation_monochromator 'graphite multilayer'
_diffrn_radiation_source 'rotating anode'
_diffrn_radiation_type MoK\a
_diffrn_radiation_wavelength 0.71073
_diffrn_reflns_av_R_equivalents 0.0307
_diffrn_reflns_av_sigmaI/netI 0.0278
_diffrn_reflns_limit_h_max 11
_diffrn_reflns_limit_h_min -11
_diffrn_reflns_limit_k_max 12
_diffrn_reflns_limit_k_min -11
_diffrn_reflns_limit_l_max 13
_diffrn_reflns_limit_l_min -13
_diffrn_reflns_number 15432
_diffrn_reflns_theta_full 27.00
_diffrn_reflns_theta_max 27.00
_diffrn_reflns_theta_min 2.02
_diffrn_standards_number 0
_exptl_absorpt_coefficient_mu 0.199
_exptl_absorpt_correction_T_max 0.7456
_exptl_absorpt_correction_T_min 0.6824
_exptl_absorpt_correction_type multi-scan
_exptl_absorpt_process_details '(SADABS; Bruker, 2009)'
_exptl_crystal_colour colourless
_exptl_crystal_density_diffrn 1.322
_exptl_crystal_density_method 'not measured'
_exptl_crystal_description block
_exptl_crystal_F_000 376
_exptl_crystal_size_max 0.336
_exptl_crystal_size_mid 0.225
_exptl_crystal_size_min 0.176
_refine_diff_density_max 0.240
_refine_diff_density_min -0.447
_refine_ls_extinction_method none
_refine_ls_goodness_of_fit_ref 1.045
_refine_ls_hydrogen_treatment constr
_refine_ls_matrix_type full
_refine_ls_number_parameters 227
_refine_ls_number_reflns 3899
_refine_ls_number_restraints 0
_refine_ls_restrained_S_all 1.045
_refine_ls_R_factor_all 0.0485
_refine_ls_R_factor_gt 0.0406
_refine_ls_shift/su_max 0.000
_refine_ls_shift/su_mean 0.000
_refine_ls_structure_factor_coef Fsqd
_refine_ls_weighting_details 'calc w=1/[\s^2^(Fo^2^)+(0.0509P)^2^+0.3567P] where P=(Fo^2^+2Fc^2^)/3'
_refine_ls_weighting_scheme calc
_refine_ls_wR_factor_gt 0.1024
_refine_ls_wR_factor_ref 0.1083
_reflns_number_gt 3309
_reflns_number_total 3899
_reflns_threshold_expression I>2\s(I)
_cod_data_source_file ld2013.cif
_cod_data_source_block I
_cod_original_sg_symbol_H-M 'P -1   '
_cod_database_code 2230406
_cod_database_fobs_code 2230406

loop_
_symmetry_equiv_pos_as_xyz
'x, y, z'
'-x, -y, -z'

loop_
_atom_site_type_symbol
_atom_site_label
_atom_site_fract_x
_atom_site_fract_y
_atom_site_fract_z
_atom_site_U_iso_or_equiv
_atom_site_adp_type
_atom_site_calc_flag
_atom_site_refinement_flags
_atom_site_occupancy
_atom_site_symmetry_multiplicity
_atom_site_disorder_assembly
_atom_site_disorder_group
S S1 0.35282(4) 0.02944(4) 0.20427(4) 0.02763(12) Uani d . 1 2 . .
O O1 0.52551(14) 0.33013(12) 0.04563(12) 0.0356(3) Uani d . 1 2 . .
O O2 0.26982(14) -0.04640(12) 0.07882(12) 0.0372(3) Uani d . 1 2 . .
O O3 0.46616(13) -0.03055(11) 0.31344(12) 0.0353(3) Uani d . 1 2 . .
C C1 0.44833(18) 0.17184(16) 0.16487(16) 0.0280(3) Uani d . 1 2 . .
C C2 0.55947(17) 0.26784(15) 0.26329(16) 0.0273(3) Uani d . 1 2 . .
C C3 0.62369(17) 0.28344(15) 0.40582(16) 0.0273(3) Uani d . 1 2 . .
H H3 0.5958 0.2194 0.4622 0.033 Uiso calc R 1 2 . .
C C4 0.72944(18) 0.39460(16) 0.46415(17) 0.0293(3) Uani d . 1 2 . .
C C5 0.7685(2) 0.48740(17) 0.37830(19) 0.0357(4) Uani d . 1 2 . .
H H5 0.8407 0.5629 0.4190 0.043 Uiso calc R 1 2 . .
C C6 0.7061(2) 0.47346(18) 0.23670(19) 0.0381(4) Uani d . 1 2 . .
H H6 0.7334 0.5370 0.1796 0.046 Uiso calc R 1 2 . .
C C7 0.60245(19) 0.36255(17) 0.18333(17) 0.0314(4) Uani d . 1 2 . .
C C8 0.43211(19) 0.21380(17) 0.03673(17) 0.0318(4) Uani d . 1 2 . .
C C9 0.79944(18) 0.41842(16) 0.61788(17) 0.0302(3) Uani d . 1 2 . .
H H9 0.8891 0.4900 0.6367 0.036 Uiso calc R 1 2 . .
C C10 0.6804(2) 0.4677(2) 0.67798(19) 0.0441(5) Uani d . 1 2 . .
H H10A 0.6430 0.5497 0.6335 0.053 Uiso calc R 1 2 . .
H H10B 0.5881 0.4001 0.6582 0.053 Uiso calc R 1 2 . .
C C11 0.7530(2) 0.4957(2) 0.83250(19) 0.0461(5) Uani d . 1 2 . .
H H11A 0.8386 0.5695 0.8518 0.055 Uiso calc R 1 2 . .
H H11B 0.6717 0.5232 0.8686 0.055 Uiso calc R 1 2 . .
C C12 0.8189(2) 0.37507(19) 0.90467(18) 0.0385(4) Uani d . 1 2 . .
H H12A 0.7314 0.3045 0.8942 0.046 Uiso calc R 1 2 . .
H H12B 0.8710 0.3980 1.0039 0.046 Uiso calc R 1 2 . .
C C13 0.9367(2) 0.32409(17) 0.84674(17) 0.0349(4) Uani d . 1 2 . .
H H13A 0.9716 0.2415 0.8912 0.042 Uiso calc R 1 2 . .
H H13B 1.0305 0.3903 0.8678 0.042 Uiso calc R 1 2 . .
C C14 0.8662(2) 0.29686(17) 0.69219(17) 0.0332(4) Uani d . 1 2 . .
H H14A 0.7810 0.2227 0.6720 0.040 Uiso calc R 1 2 . .
H H14B 0.9486 0.2697 0.6572 0.040 Uiso calc R 1 2 . .
C C15 0.3387(2) 0.1631(2) -0.10457(17) 0.0412(4) Uani d . 1 2 . .
H H15A 0.3062 0.0683 -0.1041 0.062 Uiso calc R 1 2 . .
H H15B 0.4030 0.1771 -0.1639 0.062 Uiso calc R 1 2 . .
H H15C 0.2449 0.2104 -0.1393 0.062 Uiso calc R 1 2 . .
C C16 0.21258(18) 0.08522(15) 0.27032(16) 0.0269(3) Uani d . 1 2 . .
C C17 0.06959(19) 0.11585(17) 0.17967(17) 0.0347(4) Uani d . 1 2 . .
H H17 0.0482 0.1080 0.0834 0.042 Uiso calc R 1 2 . .
C C18 -0.0408(2) 0.1578(2) 0.2310(2) 0.0434(4) Uani d . 1 2 . .
H H18 -0.1388 0.1796 0.1700 0.052 Uiso calc R 1 2 . .
C C19 -0.0097(2) 0.1683(2) 0.3705(2) 0.0471(5) Uani d . 1 2 . .
H H19 -0.0865 0.1968 0.4055 0.057 Uiso calc R 1 2 . .
C C20 0.1332(2) 0.1373(2) 0.45998(19) 0.0464(5) Uani d . 1 2 . .
H H20 0.1539 0.1449 0.5562 0.056 Uiso calc R 1 2 . .
C C21 0.2459(2) 0.09552(18) 0.41083(17) 0.0355(4) Uani d . 1 2 . .
H H21 0.3441 0.0743 0.4721 0.043 Uiso calc R 1 2 . .

loop_
_atom_site_aniso_label
_atom_site_aniso_U_11
_atom_site_aniso_U_22
_atom_site_aniso_U_33
_atom_site_aniso_U_12
_atom_site_aniso_U_13
_atom_site_aniso_U_23
S1 0.0291(2) 0.0271(2) 0.0247(2) 0.00455(15) 0.00598(15) 0.00047(15)
O1 0.0392(6) 0.0417(7) 0.0311(6) 0.0062(5) 0.0180(5) 0.0068(5)
O2 0.0424(7) 0.0356(6) 0.0303(6) 0.0008(5) 0.0090(5) -0.0063(5)
O3 0.0351(6) 0.0344(6) 0.0345(6) 0.0113(5) 0.0068(5) 0.0066(5)
C1 0.0274(7) 0.0318(8) 0.0266(8) 0.0068(6) 0.0105(6) 0.0020(6)
C2 0.0225(7) 0.0299(8) 0.0316(8) 0.0057(6) 0.0111(6) 0.0023(6)
C3 0.0240(7) 0.0280(8) 0.0309(8) 0.0036(6) 0.0105(6) 0.0035(6)
C4 0.0234(7) 0.0290(8) 0.0353(9) 0.0045(6) 0.0092(6) 0.0024(7)
C5 0.0299(8) 0.0321(9) 0.0456(10) 0.0000(7) 0.0143(7) 0.0032(7)
C6 0.0369(9) 0.0382(10) 0.0447(10) 0.0015(7) 0.0212(8) 0.0105(8)
C7 0.0295(8) 0.0377(9) 0.0317(8) 0.0076(7) 0.0154(7) 0.0059(7)
C8 0.0316(8) 0.0370(9) 0.0314(8) 0.0104(7) 0.0145(7) 0.0037(7)
C9 0.0254(7) 0.0271(8) 0.0348(9) 0.0003(6) 0.0067(6) -0.0012(6)
C10 0.0369(9) 0.0514(11) 0.0402(10) 0.0184(8) 0.0045(8) -0.0088(8)
C11 0.0431(10) 0.0510(12) 0.0413(10) 0.0178(9) 0.0073(8) -0.0128(9)
C12 0.0351(9) 0.0454(10) 0.0340(9) -0.0002(8) 0.0121(7) -0.0078(8)
C13 0.0326(8) 0.0365(9) 0.0349(9) 0.0074(7) 0.0096(7) 0.0015(7)
C14 0.0356(8) 0.0330(9) 0.0332(9) 0.0091(7) 0.0131(7) 0.0006(7)
C15 0.0493(10) 0.0493(11) 0.0268(9) 0.0113(9) 0.0133(8) 0.0026(8)
C16 0.0272(7) 0.0249(7) 0.0273(8) 0.0008(6) 0.0077(6) 0.0024(6)
C17 0.0333(8) 0.0392(9) 0.0279(8) 0.0057(7) 0.0047(7) 0.0026(7)
C18 0.0315(9) 0.0501(11) 0.0448(11) 0.0116(8) 0.0060(8) -0.0006(9)
C19 0.0386(10) 0.0572(12) 0.0495(12) 0.0076(9) 0.0196(9) -0.0071(9)
C20 0.0472(11) 0.0631(13) 0.0305(9) 0.0069(9) 0.0151(8) -0.0052(9)
C21 0.0340(9) 0.0424(10) 0.0269(8) 0.0041(7) 0.0058(7) 0.0013(7)

loop_
_atom_type_symbol
_atom_type_description
_atom_type_scat_dispersion_real
_atom_type_scat_dispersion_imag
_atom_type_scat_source
C C 0.0033 0.0016 'International Tables Vol C Tables 4.2.6.8 and 6.1.1.4'
H H 0.0000 0.0000 'International Tables Vol C Tables 4.2.6.8 and 6.1.1.4'
S S 0.1246 0.1234 'International Tables Vol C Tables 4.2.6.8 and 6.1.1.4'
O O 0.0106 0.0060 'International Tables Vol C Tables 4.2.6.8 and 6.1.1.4'

loop_
_geom_angle_atom_site_label_1
_geom_angle_atom_site_label_2
_geom_angle_atom_site_label_3
_geom_angle_site_symmetry_1
_geom_angle_site_symmetry_3
_geom_angle
_geom_angle_publ_flag
O2 S1 O3 . . 119.24(7) ?
O2 S1 C1 . . 108.08(8) ?
O3 S1 C1 . . 107.73(7) ?
O2 S1 C16 . . 108.19(7) ?
O3 S1 C16 . . 107.58(7) ?
C1 S1 C16 . . 105.18(7) ?
C8 O1 C7 . . 107.18(12) ?
C8 C1 C2 . . 107.85(14) ?
C8 C1 S1 . . 126.38(13) ?
C2 C1 S1 . . 125.77(12) ?
C7 C2 C3 . . 119.42(15) ?
C7 C2 C1 . . 104.35(14) ?
C3 C2 C1 . . 136.23(15) ?
C4 C3 C2 . . 118.86(15) ?
C4 C3 H3 . . 120.6 ?
C2 C3 H3 . . 120.6 ?
C3 C4 C5 . . 119.30(15) ?
C3 C4 C9 . . 121.16(14) ?
C5 C4 C9 . . 119.53(15) ?
C6 C5 C4 . . 122.64(16) ?
C6 C5 H5 . . 118.7 ?
C4 C5 H5 . . 118.7 ?
C7 C6 C5 . . 116.24(16) ?
C7 C6 H6 . . 121.9 ?
C5 C6 H6 . . 121.9 ?
C6 C7 O1 . . 125.78(15) ?
C6 C7 C2 . . 123.55(16) ?
O1 C7 C2 . . 110.67(14) ?
C1 C8 O1 . . 109.95(15) ?
C1 C8 C15 . . 134.96(17) ?
O1 C8 C15 . . 115.09(14) ?
C4 C9 C14 . . 113.14(13) ?
C4 C9 C10 . . 111.63(13) ?
C14 C9 C10 . . 109.87(14) ?
C4 C9 H9 . . 107.3 ?
C14 C9 H9 . . 107.3 ?
C10 C9 H9 . . 107.3 ?
C11 C10 C9 . . 111.47(14) ?
C11 C10 H10A . . 109.3 ?
C9 C10 H10A . . 109.3 ?
C11 C10 H10B . . 109.3 ?
C9 C10 H10B . . 109.3 ?
H10A C10 H10B . . 108.0 ?
C12 C11 C10 . . 111.40(15) ?
C12 C11 H11A . . 109.3 ?
C10 C11 H11A . . 109.3 ?
C12 C11 H11B . . 109.3 ?
C10 C11 H11B . . 109.3 ?
H11A C11 H11B . . 108.0 ?
C11 C12 C13 . . 111.29(15) ?
C11 C12 H12A . . 109.4 ?
C13 C12 H12A . . 109.4 ?
C11 C12 H12B . . 109.4 ?
C13 C12 H12B . . 109.4 ?
H12A C12 H12B . . 108.0 ?
C12 C13 C14 . . 111.59(14) ?
C12 C13 H13A . . 109.3 ?
C14 C13 H13A . . 109.3 ?
C12 C13 H13B . . 109.3 ?
C14 C13 H13B . . 109.3 ?
H13A C13 H13B . . 108.0 ?
C13 C14 C9 . . 111.94(14) ?
C13 C14 H14A . . 109.2 ?
C9 C14 H14A . . 109.2 ?
C13 C14 H14B . . 109.2 ?
C9 C14 H14B . . 109.2 ?
H14A C14 H14B . . 107.9 ?
C8 C15 H15A . . 109.5 ?
C8 C15 H15B . . 109.5 ?
H15A C15 H15B . . 109.5 ?
C8 C15 H15C . . 109.5 ?
H15A C15 H15C . . 109.5 ?
H15B C15 H15C . . 109.5 ?
C21 C16 C17 . . 121.39(16) ?
C21 C16 S1 . . 119.54(12) ?
C17 C16 S1 . . 119.06(13) ?
C18 C17 C16 . . 119.13(16) ?
C18 C17 H17 . . 120.4 ?
C16 C17 H17 . . 120.4 ?
C17 C18 C19 . . 120.22(16) ?
C17 C18 H18 . . 119.9 ?
C19 C18 H18 . . 119.9 ?
C18 C19 C20 . . 120.16(18) ?
C18 C19 H19 . . 119.9 ?
C20 C19 H19 . . 119.9 ?
C21 C20 C19 . . 120.64(17) ?
C21 C20 H20 . . 119.7 ?
C19 C20 H20 . . 119.7 ?
C20 C21 C16 . . 118.46(16) ?
C20 C21 H21 . . 120.8 ?
C16 C21 H21 . . 120.8 ?

loop_
_geom_bond_atom_site_label_1
_geom_bond_atom_site_label_2
_geom_bond_site_symmetry_2
_geom_bond_distance
_geom_bond_publ_flag
S1 O2 . 1.4333(12) ?
S1 O3 . 1.4370(11) ?
S1 C1 . 1.7344(16) ?
S1 C16 . 1.7622(16) ?
O1 C8 . 1.367(2) ?
O1 C7 . 1.380(2) ?
C1 C8 . 1.363(2) ?
C1 C2 . 1.449(2) ?
C2 C7 . 1.386(2) ?
C2 C3 . 1.394(2) ?
C3 C4 . 1.393(2) ?
C3 H3 . 0.9500 ?
C4 C5 . 1.402(2) ?
C4 C9 . 1.509(2) ?
C5 C6 . 1.383(3) ?
C5 H5 . 0.9500 ?
C6 C7 . 1.373(2) ?
C6 H6 . 0.9500 ?
C8 C15 . 1.479(2) ?
C9 C14 . 1.530(2) ?
C9 C10 . 1.530(2) ?
C9 H9 . 1.0000 ?
C10 C11 . 1.523(2) ?
C10 H10A . 0.9900 ?
C10 H10B . 0.9900 ?
C11 C12 . 1.510(3) ?
C11 H11A . 0.9900 ?
C11 H11B . 0.9900 ?
C12 C13 . 1.513(2) ?
C12 H12A . 0.9900 ?
C12 H12B . 0.9900 ?
C13 C14 . 1.521(2) ?
C13 H13A . 0.9900 ?
C13 H13B . 0.9900 ?
C14 H14A . 0.9900 ?
C14 H14B . 0.9900 ?
C15 H15A . 0.9800 ?
C15 H15B . 0.9800 ?
C15 H15C . 0.9800 ?
C16 C21 . 1.383(2) ?
C16 C17 . 1.388(2) ?
C17 C18 . 1.375(3) ?
C17 H17 . 0.9500 ?
C18 C19 . 1.376(3) ?
C18 H18 . 0.9500 ?
C19 C20 . 1.384(3) ?
C19 H19 . 0.9500 ?
C20 C21 . 1.379(3) ?
C20 H20 . 0.9500 ?
C21 H21 . 0.9500 ?

loop_
_geom_hbond_atom_site_label_D
_geom_hbond_atom_site_label_H
_geom_hbond_atom_site_label_A
_geom_hbond_site_symmetry_A
_geom_hbond_distance_DH
_geom_hbond_distance_HA
_geom_hbond_distance_DA
_geom_hbond_angle_DHA
C21 H21 O3 2_656 0.95 2.39 3.284(2) 157
C11 H11B Cg 2_666 0.99 2.81 3.632(2) 142

loop_
_geom_torsion_atom_site_label_1
_geom_torsion_atom_site_label_2
_geom_torsion_atom_site_label_3
_geom_torsion_atom_site_label_4
_geom_torsion_site_symmetry_1
_geom_torsion_site_symmetry_2
_geom_torsion_site_symmetry_3
_geom_torsion_site_symmetry_4
_geom_torsion
_geom_torsion_publ_flag
O2 S1 C1 C8 . . . . 7.74(17) ?
O3 S1 C1 C8 . . . . 137.82(14) ?
C16 S1 C1 C8 . . . . -107.65(15) ?
O2 S1 C1 C2 . . . . -172.58(12) ?
O3 S1 C1 C2 . . . . -42.50(15) ?
C16 S1 C1 C2 . . . . 72.03(14) ?
C8 C1 C2 C7 . . . . -0.12(17) ?
S1 C1 C2 C7 . . . . -179.85(12) ?
C8 C1 C2 C3 . . . . 179.19(17) ?
S1 C1 C2 C3 . . . . -0.5(3) ?
C7 C2 C3 C4 . . . . 0.2(2) ?
C1 C2 C3 C4 . . . . -179.04(16) ?
C2 C3 C4 C5 . . . . -0.1(2) ?
C2 C3 C4 C9 . . . . 178.41(13) ?
C3 C4 C5 C6 . . . . 0.0(2) ?
C9 C4 C5 C6 . . . . -178.53(15) ?
C4 C5 C6 C7 . . . . 0.0(3) ?
C5 C6 C7 O1 . . . . 179.21(15) ?
C5 C6 C7 C2 . . . . 0.2(3) ?
C8 O1 C7 C6 . . . . -179.08(16) ?
C8 O1 C7 C2 . . . . 0.08(17) ?
C3 C2 C7 C6 . . . . -0.3(2) ?
C1 C2 C7 C6 . . . . 179.20(15) ?
C3 C2 C7 O1 . . . . -179.43(13) ?
C1 C2 C7 O1 . . . . 0.03(17) ?
C2 C1 C8 O1 . . . . 0.18(18) ?
S1 C1 C8 O1 . . . . 179.90(11) ?
C2 C1 C8 C15 . . . . -179.60(18) ?
S1 C1 C8 C15 . . . . 0.1(3) ?
C7 O1 C8 C1 . . . . -0.16(17) ?
C7 O1 C8 C15 . . . . 179.66(13) ?
C3 C4 C9 C14 . . . . 48.8(2) ?
C5 C4 C9 C14 . . . . -132.76(16) ?
C3 C4 C9 C10 . . . . -75.79(19) ?
C5 C4 C9 C10 . . . . 102.70(18) ?
C4 C9 C10 C11 . . . . -178.26(15) ?
C14 C9 C10 C11 . . . . 55.4(2) ?
C9 C10 C11 C12 . . . . -56.4(2) ?
C10 C11 C12 C13 . . . . 55.5(2) ?
C11 C12 C13 C14 . . . . -54.8(2) ?
C12 C13 C14 C9 . . . . 55.05(19) ?
C4 C9 C14 C13 . . . . 179.67(13) ?
C10 C9 C14 C13 . . . . -54.83(18) ?
O2 S1 C16 C21 . . . . 145.40(14) ?
O3 S1 C16 C21 . . . . 15.35(15) ?
C1 S1 C16 C21 . . . . -99.29(14) ?
O2 S1 C16 C17 . . . . -33.55(15) ?
O3 S1 C16 C17 . . . . -163.60(13) ?
C1 S1 C16 C17 . . . . 81.76(14) ?
C21 C16 C17 C18 . . . . 0.2(3) ?
S1 C16 C17 C18 . . . . 179.18(14) ?
C16 C17 C18 C19 . . . . -0.4(3) ?
C17 C18 C19 C20 . . . . 0.3(3) ?
C18 C19 C20 C21 . . . . -0.1(3) ?
C19 C20 C21 C16 . . . . -0.1(3) ?
C17 C16 C21 C20 . . . . 0.0(3) ?
S1 C16 C21 C20 . . . . -178.94(14) ?

loop_
_cod_related_entry_id
_cod_related_entry_database
_cod_related_entry_code
1 ChemSpider 30656716
